data_4345720
loop_
_publ_author_name
'Batke, Sonja'
'Sietzen, Malte'
'Wadepohl, Hubert'
'Ballmann, Joachim'

_publ_section_title
;
 Synthesis of NPN-Coordinated Tantalum Alkyl Complexes and Their
 Hydrogenolysis: Isolation of a Terminal Tantalum Hydride Incorporating a
 Doubly Cyclometalated NPN Scaffold
;
_journal_name_full 'Inorganic Chemistry'
_journal_paper_doi 10.1021/acs.inorgchem.7b00277
_journal_year 2017
_chemical_formula_moiety 'C39 H37 F3 N2 O3 P S Ta'
_chemical_formula_sum 'C39 H37 F3 N2 O3 P S Ta'
_chemical_formula_weight 882.68
_chemical_properties_physical 'air-sensitive, moisture-sensitive'
_space_group_crystal_system triclinic
_space_group_IT_number 2
_space_group_name_Hall '-P 1'
_space_group_name_H-M_alt 'P -1'
_symmetry_cell_setting triclinic
_symmetry_Int_Tables_number 2
_symmetry_space_group_name_Hall '-P 1'
_symmetry_space_group_name_H-M 'P -1'
_atom_sites_solution_hydrogens geom
_atom_sites_solution_primary iterative
_atom_sites_solution_secondary difmap
_audit_block_code ba_sb58
_audit_creation_date 2016-04-13
_audit_creation_method
;
Olex2 1.2
(compiled 2016.02.16 svn.r3265 for OlexSys, GUI svn.r5155)
;
_audit_update_record '13.04.2016 14:15:20 CEST UTC+02:00  encif 1.43'
_cell_angle_alpha 82.1604(16)
_cell_angle_beta 82.5253(15)
_cell_angle_gamma 89.5979(15)
_cell_formula_units_Z 4
_cell_length_a 10.24496(17)
_cell_length_b 18.6808(4)
_cell_length_c 19.1934(4)
_cell_measurement_reflns_used 22332
_cell_measurement_temperature 120(1)
_cell_measurement_theta_max 70.5870
_cell_measurement_theta_min 4.3430
_cell_volume 3607.84(12)
_computing_cell_refinement 'CrysAlisPro 1.171.38.41p (Rigaku OD, 2015)'
_computing_data_collection 'CrysAlisPro 1.171.38.41p (Rigaku OD, 2015)'
_computing_data_reduction 'CrysAlisPro 1.171.38.41p (Rigaku OD, 2015)'
_computing_molecular_graphics 'Olex2 (Dolomanov et al., 2009)'
_computing_publication_material 'encif (Wadepohl, 2009-15); encifer 1.5 (CCDC, 2014)'
_computing_structure_refinement 'ShelXL (Sheldrick, 2015)'
_computing_structure_solution 'SUPERFLIP (Palatinus, 2007-2009)'
_diffrn_ambient_environment perfluoro
_diffrn_ambient_temperature 120(1)
_diffrn_detector 'CCD plate'
_diffrn_detector_area_resol_mean 7.9621
_diffrn_detector_type Eos
_diffrn_measured_fraction_theta_full 1.000
_diffrn_measured_fraction_theta_max 0.988
_diffrn_measurement_details
;
List of Runs (angles in degrees, time in seconds):

  # Type    Start    End  Width  t~exp~   \w     \q     \k     \f   Frames
--------------------------------------------------------------------------
  1  \w    -72.00  26.00   1.00    3.00    --    0.00 -38.00  60.00   98
  2  \w    -70.00  30.00   1.00    3.00    --    0.00 -77.00 -30.00  100
  3  \w    -30.00  70.00   1.00    3.00    --    0.00  77.00  90.00  100
  4  \w    -37.00  12.00   1.00    3.00    --   10.00 108.00 -30.71   49
  5  \w    -35.00   9.00   1.00    3.00    --   14.00 112.00 128.45   44
  6  \w    -35.00  10.00   1.00    3.00    --   14.00 111.00-111.96   45
  7  \w    -21.00  11.00   1.00    3.00    --   26.00 109.00  24.04   32
  8  \w    -33.00  -3.00   1.00    3.00    --   26.00 127.00-152.77   30
  9  \w    -37.00 -11.00   1.00   10.00    --   30.00 141.00  78.24   26
 10  \w     -1.00  26.00   1.00   10.00    --   38.00  94.00  85.39   27
 11  \w      6.00  33.00   1.00   10.00    --   42.00  88.00 173.36   27
 12  \w      5.00  32.00   1.00   10.00    --   42.00  90.00 -69.91   27
 13  \w     12.00  38.00   1.00   10.00    --   46.00  84.00 -10.53   26
 14  \w     12.00  38.00   1.00   10.00    --   46.00  84.00-104.18   26
 15  \w     12.00  38.00   1.00   10.00    --   46.00  84.00  46.50   26
 16  \w     12.00  38.00   1.00   10.00    --   46.00  84.00 125.79   26
 17  \w     13.00  40.00   1.00   10.00    --   46.00  83.00-145.96   27
 18  \w     13.00  45.00   1.00   10.00    --   46.00  82.00 -31.33   32
 19  \w     18.00  46.00   1.00   10.00    --   50.00  80.00 176.54   28
 20  \w     18.00  46.00   1.00   10.00    --   50.00  80.00  74.28   28
 21  \w     18.00  46.00   1.00   10.00    --   50.00  81.00 117.74   28
 22  \w     19.00  49.00   1.00   10.00    --   50.00  78.00 -53.12   30
 23  \w     18.00  46.00   1.00   10.00    --   50.00  80.00-107.79   28
 24  \w     18.00  46.00   1.00   10.00    --   50.00  80.00 -68.21   28
 25  \w     17.00  45.00   1.00   10.00    --   50.00  82.00  -5.48   28
 26  \w     19.00  47.00   1.00   10.00    --   50.00  79.00-140.06   28
 27  \w     24.00 124.00   1.00   10.00    --   54.00  77.00-150.00  100
 28  \w     23.00 111.00   1.00   10.00    --   54.00-125.00  60.00   88
 29  \w    -15.00  75.00   1.00   10.00    --   54.00 -57.00  60.00   90
 30  \w     25.00 124.00   1.00   10.00    --   54.00  76.00 140.41   99
 31  \w     24.00 124.00   1.00   10.00    --   54.00  77.00 120.00  100
 32  \w    -15.00  75.00   1.00   10.00    --   54.00 -57.00 150.00   90
 33  \w     24.00 124.00   1.00   10.00    --   54.00  77.00-120.00  100
 34  \w      7.00  99.00   1.00   10.00    --   54.00-105.00 -37.00   92
 35  \w     24.00 124.00   1.00   10.00    --   54.00  77.00 -60.00  100
 36  \w     24.00  96.00   1.00   10.00    --   54.00  77.00-180.00   72
 37  \w     26.00  53.00   1.00   10.00    --   54.00  77.00  30.00   27
 38  \w     25.00  52.00   1.00   10.00    --   54.00  77.00 -90.00   27
 39  \w     29.00  55.00   1.00   10.00    --   58.00  77.00 160.71   26
 40  \w     31.00  56.00   1.00   10.00    --   58.00  74.00 -68.49   25
 41  \w     30.00  56.00   1.00   10.00    --   58.00  74.00 148.48   26
 42  \w     30.00  55.00   1.00   10.00    --   58.00  75.00 -99.46   25
 43  \w     30.00  57.00   1.00   10.00    --   58.00  74.00  83.73   27
 44  \w     31.00  56.00   1.00   10.00    --   58.00  74.00-173.67   25
 45  \w     87.00 114.00   1.00   10.00    --   58.00  75.00  60.06   27
 46  \w     29.00  56.00   1.00   10.00    --   58.00  75.00  60.06   27
 47  \w    103.00 128.00   1.00   10.00    --   58.00  75.00  11.81   25
 48  \w     29.00  56.00   1.00   10.00    --   58.00  75.00  11.81   27
 49  \w     98.00 124.00   1.00   10.00    --   58.00  74.00-173.67   26
 50  \w     28.00  54.00   1.00   10.00    --   58.00  77.00 -40.99   26
 51  \w     29.00  54.00   1.00   10.00    --   58.00  77.00  91.68   25
 52  \w     34.00  60.00   1.00   10.00    --   62.00  77.00 153.24   26
 53  \w     36.00  80.00   1.00   10.00    --   62.00  74.00 -94.57   44
 54  \w     37.00  63.00   1.00   10.00    --   62.00  72.00-176.34   26
 55  \w     40.00  65.00   1.00   10.00    --   62.00  64.00  21.83   25
 56  \w     45.00 130.00   1.00   10.00    --   62.00  57.00 132.67   85
 57  \w     32.00  57.00   1.00   10.00    --   62.00  77.00 -33.14   25
 58  \w     36.00  63.00   1.00   10.00    --   62.00  70.00  39.12   27
 59  \w     51.00  89.00   1.00   10.00    --   66.00  75.00 -24.89   38
 60  \w     41.00  68.00   1.00   10.00    --   66.00  71.00  63.80   27
 61  \w     40.00  67.00   1.00   10.00    --   66.00  74.00   9.21   27
 62  \w     38.00  65.00   1.00   10.00    --   66.00  75.00-176.84   27
 63  \w     38.00  64.00   1.00   10.00    --   66.00  76.00-121.31   26
 64  \w     38.00  64.00   1.00   10.00    --   66.00  74.00 -75.03   26
 65  \w     44.00  72.00   1.00   10.00    --   70.00  72.00-168.56   28
 66  \w     51.00 138.00   1.00   10.00    --   70.00  59.00 158.72   87
 67  \w     42.00  86.00   1.00   10.00    --   70.00  77.00-117.55   44
 68  \w     46.00  75.00   1.00   10.00    --   70.00  67.00 -48.82   29
 69  \w     41.00 123.00   1.00   10.00    --   70.00  76.00  72.44   82
 70  \w     47.00  73.00   1.00   10.00    --   70.00  71.00  53.96   26
 71  \w     49.00  76.00   1.00   10.00    --   74.00  72.00 -81.40   27
 72  \w     46.00  72.00   1.00   10.00    --   74.00  76.00-147.50   26
 73  \w    117.00 142.00   1.00   10.00    --   74.00  69.00 111.78   25
 74  \w     49.00  81.00   1.00   10.00    --   74.00  69.00 111.78   32
 75  \w     48.00  74.00   1.00   10.00    --   74.00  70.00 -89.63   26
 76  \w     45.00  74.00   1.00   10.00    --   74.00  76.00-162.55   29
 77  \w     47.00  78.00   1.00   10.00    --   74.00  72.00  24.54   31
 78  \w     53.00 113.00   1.00   10.00    --   78.00  70.00-129.38   60
 79  \w     48.00  74.00   1.00   10.00    --   78.00  77.00 166.42   26
 80  \w     48.00  74.00   1.00   10.00    --   78.00  77.00   8.24   26
 81  \w     56.00  90.00   1.00   10.00    --   78.00  65.00 -12.20   34
 82  \w     54.00  80.00   1.00   10.00    --   78.00  68.00 143.82   26
 83  \w     59.00  85.00   1.00   16.00    --   82.00  65.00  42.29   26
 84  \w     58.00  84.00   1.00   16.00    --   82.00  68.00 -99.32   26
 85  \w     60.00  93.00   1.00   16.00    --   82.00  51.00  52.03   33
 86  \w     56.00  93.00   1.00   16.00    --   86.00  77.00  66.87   37
 87  \w     58.00  84.00   1.00   16.00    --   86.00  74.00 137.41   26
 88  \w     64.00 110.00   1.00   16.00    --   86.00  49.00 -64.25   46
 89  \w     64.00 122.00   1.00   16.00    --   86.00  64.00   0.13   58
 90  \w     62.00 160.00   1.00   16.00    --   90.00  74.00  40.31   98
 91  \w     62.00  88.00   1.00   16.00    --   90.00  74.00 -63.70   26
 92  \w     68.00 119.00   1.00   16.00    --   90.00  46.00 -46.48   51
 93  \w     79.00 121.00   1.00   16.00    --   90.00  57.00-142.62   42
 94  \w     74.00 100.00   1.00   16.00    --   94.00  60.00-120.86   26
 95  \w     66.00  92.00   1.00   16.00    --   94.00  73.00-172.02   26
 96  \w     74.00 119.00   1.00   16.00    --  102.00  74.00 -74.98   45
 97  \w    143.00 169.00   1.00   16.00    --  102.00  73.00 118.90   26
 98  \w     74.00 102.00   1.00   16.00    --  102.00  73.00 118.90   28
 99  \w     76.00 102.00   1.00   16.00    --  102.00  72.00-103.13   26
100  \w    118.00 164.00   1.00   16.00    --  106.00  64.00  66.94   46
101  \w     84.00 114.00   1.00   16.00    --  106.00  64.00  66.94   30
102  \w     85.00 175.00   1.00   16.00    --  108.00  64.00-180.00   90
103  \w     83.00 177.00   1.00   16.00    --  108.00  38.00 120.00   94
104  \w     86.00 173.00   1.00   16.00    --  108.00  64.00  30.00   87
105  \w     85.00 112.00   1.00   16.00    --  108.00  64.00 -30.00   27
106  \w     85.00 116.00   1.00   16.00    --  108.00  64.00 150.00   31
107  \w     85.00 111.00   1.00   16.00    --  108.00  64.00-120.00   26
108  \w     86.00 113.00   1.00   16.00    --  108.00  64.00-150.00   27
109  \w     79.00 110.00   1.00   16.00    --  108.00  77.00 120.00   31
110  \w     78.00 175.00   1.00   16.00    --  108.00  77.00 -90.00   97
111  \w     78.00 104.00   1.00   16.00    --  108.00  77.00  60.00   26
112  \w     78.00 175.00   1.00   16.00    --  108.00  77.00 -60.00   97
113  \w     78.00 104.00   1.00   16.00    --  108.00  77.00   0.00   26
114  \w    114.00 175.00   1.00   16.00    --  108.00  77.00  90.00   61
115  \w     78.00 104.00   1.00   16.00    --  108.00  77.00  90.00   26
116  \w     87.00 113.00   1.00   16.00    --  108.00-111.00-180.00   26
117  \w    134.00 160.00   1.00   16.00    --  108.00  77.00 -30.00   26
118  \w     79.00 104.00   1.00   16.00    --  108.00  77.00 -30.00   25
119  \w     80.00 107.00   1.00   16.00    --  108.00  77.00-180.00   27
120  \w     79.00 168.00   1.00   16.00    --  108.00  77.00 150.00   89
121  \w    140.00 178.00   1.00   16.00    --  108.00  77.00-120.00   38
122  \w     78.00 104.00   1.00   16.00    --  108.00  77.00-120.00   26
123  \w     99.00 145.00   1.00   16.00    --  108.00 -92.00-120.00   46
124  \w     37.00  64.00   1.00   16.00    --  108.00 -92.00-120.00   27
125  \w     85.00 160.00   1.00   16.00    --  108.00  64.00  90.00   75
126  \w     79.00 172.00   1.00   16.00    --  108.00  77.00-150.00   93
127  \w     78.00 104.00   1.00   16.00    --  108.00  77.00  30.00   26
128  \w     85.00 166.00   1.00   16.00    --  108.00  64.00   0.00   81
129  \w     41.00 131.00   1.00   16.00    --  108.00 -64.00-120.00   90
130  \w     38.00 138.00   1.00   16.00    --  108.00 -77.00  60.00  100
131  \w     37.00 115.00   1.00   16.00    --  108.00-111.00  60.00   78
132  \w     36.00 115.00   1.00   16.00    --  108.00-111.00-120.00   79
133  \w     84.00 146.00   1.00   16.00    --  108.00  38.00  30.00   62
134  \w     84.00 160.00   1.00   16.00    --  108.00  38.00   0.00   76
135  \w     86.00 146.00   1.00   16.00    --  108.00  38.00 -90.00   60
136  \w     85.00 111.00   1.00   16.00    --  108.00  64.00  60.00   26
;
_diffrn_measurement_device 'four-circle diffractometer'
_diffrn_measurement_device_type 'Agilent SuperNova, Dual, Cu at zero, Eos'
_diffrn_measurement_method '\w scans'
_diffrn_measurement_specimen_support 'polyimid foil'
_diffrn_orient_matrix_type 'CrysAlisPro convention (1999,Acta A55,543-557)'
_diffrn_orient_matrix_UB_11 0.0200193000
_diffrn_orient_matrix_UB_12 -0.0279840000
_diffrn_orient_matrix_UB_13 0.0771313000
_diffrn_orient_matrix_UB_21 -0.1465785000
_diffrn_orient_matrix_UB_22 -0.0219333000
_diffrn_orient_matrix_UB_23 0.0167220000
_diffrn_orient_matrix_UB_31 0.0334350000
_diffrn_orient_matrix_UB_32 -0.0752759000
_diffrn_orient_matrix_UB_33 -0.0211959000
_diffrn_radiation_monochromator mirror
_diffrn_radiation_probe x-ray
_diffrn_radiation_type 'Cu K\a'
_diffrn_radiation_wavelength 1.54184
_diffrn_reflns_av_R_equivalents 0.0819
_diffrn_reflns_av_unetI/netI 0.0506
_diffrn_reflns_Laue_measured_fraction_full 1.000
_diffrn_reflns_Laue_measured_fraction_max 0.988
_diffrn_reflns_limit_h_max 12
_diffrn_reflns_limit_h_min -12
_diffrn_reflns_limit_k_max 20
_diffrn_reflns_limit_k_min -22
_diffrn_reflns_limit_l_max 23
_diffrn_reflns_limit_l_min -23
_diffrn_reflns_number 97353
_diffrn_reflns_point_group_measured_fraction_full 1.000
_diffrn_reflns_point_group_measured_fraction_max 0.988
_diffrn_reflns_theta_full 67.684
_diffrn_reflns_theta_max 70.832
_diffrn_reflns_theta_min 3.568
_diffrn_source 'microfocus X-Ray tube'
_diffrn_source_type 'Agilent SuperNova (Cu) X-ray Source'
_exptl_absorpt_coefficient_mu 7.055
_exptl_absorpt_correction_T_max 0.616
_exptl_absorpt_correction_T_min 0.389
_exptl_absorpt_correction_type gaussian
_exptl_absorpt_process_details
;
CrysAlisPro 1.171.38.41p (Rigaku Oxford Diffraction, 2015)
Numerical absorption correction based on gaussian integration over
            a multifaceted crystal model
Empirical absorption correction using spherical harmonics,
 implemented in SCALE3 ABSPACK scaling algorithm.
;
_exptl_crystal_colour 'light yellow'
_exptl_crystal_density_diffrn 1.625
_exptl_crystal_description irregular
_exptl_crystal_F_000 1760
_exptl_crystal_size_max 0.210
_exptl_crystal_size_mid 0.103
_exptl_crystal_size_min 0.102
_refine_diff_density_max 1.069
_refine_diff_density_min -1.109
_refine_diff_density_rms 0.104
_refine_ls_extinction_method none
_refine_ls_goodness_of_fit_ref 1.003
_refine_ls_hydrogen_treatment constr
_refine_ls_matrix_type full
_refine_ls_number_parameters 905
_refine_ls_number_reflns 13730
_refine_ls_number_restraints 144
_refine_ls_restrained_S_all 1.035
_refine_ls_R_factor_all 0.0522
_refine_ls_R_factor_gt 0.0343
_refine_ls_shift/su_max 0.001
_refine_ls_shift/su_mean 0.000
_refine_ls_structure_factor_coef Fsqd
_refine_ls_weighting_details 'w=1/[\s^2^(Fo^2^)+(0.0398P)^2^+0.3843P] where P=(Fo^2^+2Fc^2^)/3'
_refine_ls_weighting_scheme calc
_refine_ls_wR_factor_gt 0.0731
_refine_ls_wR_factor_ref 0.0796
_reflns_Friedel_coverage 0.000
_reflns_number_gt 10820
_reflns_number_total 13730
_reflns_threshold_expression 'I > 2\s(I)'
_cod_data_source_file ic7b00277_si_002.cif
_cod_data_source_block ba_sb58
_cod_original_cell_volume 3607.85(12)
_cod_database_code 4345720
_audit_block_refno 2700
_audit_block_usercomment 'sb496b, irregular, yellow'
_chemical_oxdiff_formula 'C39 H37 F3 N2 O3 P1 S1 Ta1'
_chemical_oxdiff_usercomment 'sb496b, irregular, yellow'
_shelx_space_group_comment
;
The symmetry employed for this shelxl refinement is uniquely defined
by the following loop, which should always be used as a source of
symmetry information in preference to the above space-group names.
They are only intended as comments.
;
_shelx_estimated_absorpt_t_max 0.539
_shelx_estimated_absorpt_t_min 0.539
_reflns_odcompleteness_completeness 99.98
_reflns_odcompleteness_iscentric 1
_reflns_odcompleteness_theta 66.97
_shelxl_version_number 2014/7
_olex2_refinement_description
;
1. Fixed Uiso
 At 1.2 times of:
  All C(H) groups, All C(H,H) groups
 At 1.5 times of:
  All C(H,H,H) groups
2. Restrained distances
 C91-F1 \\sim C91-F2 \\sim C91-F3 \\sim C92-F51 \\sim C92-F52 \\sim C92-F53
 with sigma of 0.02
 F1-F2 \\sim F1-F3 \\sim F2-F3 \\sim F51-F52 \\sim F51-F53 \\sim F52-F53
 with sigma of 0.02
3. Rigid body (RIGU) restrains
 O1, O2, O3, O51, O52, O53, S1, S51, C91, C92, F1, F2, F3, F51, F52, F53
 with sigma for 1-2 distances of 0.004 and sigma for 1-3 distances of 0.004
4.a Secondary CH2 refined with riding coordinates:
 C1(H1A,H1B), C14(H14A,H14B), C35(H35A,H35B), C37(H37A,H37B), C51(H51A,H51B),
 C64(H64A,H64B), C85(H85A,H85B), C87(H87A,H87B)
4.b Aromatic/amide H refined with riding coordinates:
 C4(H4), C5(H5), C6(H6), C7(H7), C9(H9), C10(H10), C11(H11), C12(H12),
 C13(H13), C17(H17), C18(H18), C19(H19), C20(H20), C22(H22), C23(H23), C24(H24),
  C25(H25), C26(H26), C28(H28), C29(H29), C30(H30), C31(H31), C32(H32),
 C54(H54), C55(H55), C56(H56), C57(H57), C59(H59), C60(H60), C61(H61), C62(H62),
  C63(H63), C67(H67), C68(H68), C69(H69), C70(H70), C72(H72), C73(H73),
 C74(H74), C75(H75), C76(H76), C78(H78), C79(H79), C80(H80), C81(H81), C82(H82)
4.c Idealised Me refined as rotating group:
 C36(H36A,H36B,H36C), C38(H38A,H38B,H38C), C86(H86A,H86B,H86C), C88(H88A,H88B,
 H88C)
;
_olex2_submission_special_instructions 'No special instructions were received'
_oxdiff_exptl_absorpt_empirical_details
;
Empirical correction (ABSPACK) includes:
- Absorption correction using spherical harmonics
- Frame scaling
- Detector area scaling
;
_oxdiff_exptl_absorpt_empirical_full_max 2.311
_oxdiff_exptl_absorpt_empirical_full_min 0.508
_cell_oxdiff_length_a 10.24496(17)
_cell_oxdiff_length_b 18.6808(4)
_cell_oxdiff_length_c 19.1934(4)
_cell_oxdiff_angle_alpha 82.1604(16)
_cell_oxdiff_angle_beta 82.5253(15)
_cell_oxdiff_angle_gamma 89.5979(15)
_cell_oxdiff_volume 3607.84(12)
_cell_oxdiff_measurement_reflns_used 22332

loop_
_symmetry_equiv_pos_as_xyz
'x, y, z'
'-x, -y, -z'

loop_
_atom_site_label
_atom_site_type_symbol
_atom_site_fract_x
_atom_site_fract_y
_atom_site_fract_z
_atom_site_U_iso_or_equiv
_atom_site_adp_type
_atom_site_occupancy
_atom_site_site_symmetry_order
_atom_site_calc_flag
_atom_site_refinement_flags_posn
_atom_site_refinement_flags_adp
Ta1 Ta 0.26096(2) 0.38668(2) 0.24152(2) 0.01852(6) Uani 1 1 d . .
P1 P 0.47202(10) 0.31003(6) 0.24452(5) 0.0211(2) Uani 1 1 d . .
N1 N 0.1875(3) 0.30186(19) 0.31494(17) 0.0193(7) Uani 1 1 d . .
N2 N 0.3968(3) 0.46607(19) 0.23607(18) 0.0227(8) Uani 1 1 d . .
C1 C 0.4344(4) 0.2248(2) 0.3037(2) 0.0261(10) Uani 1 1 d . .
H1A H 0.3758 0.1941 0.2828 0.031 Uiso 1 1 calc R .
H1B H 0.5165 0.1980 0.3106 0.031 Uiso 1 1 calc R .
C2 C 0.3675(4) 0.2427(2) 0.3736(2) 0.0247(10) Uani 1 1 d . .
C3 C 0.2520(4) 0.2832(2) 0.3770(2) 0.0203(9) Uani 1 1 d . .
C4 C 0.1977(4) 0.3053(2) 0.4408(2) 0.0243(9) Uani 1 1 d . .
H4 H 0.1219 0.3350 0.4421 0.029 Uiso 1 1 calc R .
C5 C 0.2535(4) 0.2845(3) 0.5024(2) 0.0311(11) Uani 1 1 d . .
H5 H 0.2156 0.2996 0.5458 0.037 Uiso 1 1 calc R .
C6 C 0.3632(4) 0.2421(3) 0.5006(2) 0.0339(11) Uani 1 1 d . .
H6 H 0.4000 0.2267 0.5430 0.041 Uiso 1 1 calc R .
C7 C 0.4207(4) 0.2216(3) 0.4369(2) 0.0307(11) Uani 1 1 d . .
H7 H 0.4974 0.1927 0.4362 0.037 Uiso 1 1 calc R .
C8 C 0.0764(4) 0.2587(2) 0.3110(2) 0.0201(9) Uani 1 1 d . .
C9 C -0.0210(4) 0.2860(2) 0.2705(2) 0.0243(9) Uani 1 1 d . .
H9 H -0.0160 0.3347 0.2481 0.029 Uiso 1 1 calc R .
C10 C -0.1253(4) 0.2419(3) 0.2630(2) 0.0288(10) Uani 1 1 d . .
H10 H -0.1900 0.2605 0.2344 0.035 Uiso 1 1 calc R .
C11 C -0.1369(4) 0.1714(3) 0.2963(3) 0.0316(11) Uani 1 1 d . .
H11 H -0.2085 0.1416 0.2906 0.038 Uiso 1 1 calc R .
C12 C -0.0426(4) 0.1452(3) 0.3380(2) 0.0288(10) Uani 1 1 d . .
H12 H -0.0504 0.0971 0.3618 0.035 Uiso 1 1 calc R .
C13 C 0.0634(4) 0.1877(2) 0.3457(2) 0.0235(9) Uani 1 1 d . .
H13 H 0.1274 0.1687 0.3746 0.028 Uiso 1 1 calc R .
C14 C 0.5839(4) 0.3605(3) 0.2891(2) 0.0290(10) Uani 1 1 d . .
H14A H 0.6367 0.3261 0.3176 0.035 Uiso 1 1 calc R .
H14B H 0.6452 0.3909 0.2531 0.035 Uiso 1 1 calc R .
C15 C 0.5057(4) 0.4071(3) 0.3363(2) 0.0267(10) Uani 1 1 d . .
C16 C 0.4180(4) 0.4593(2) 0.3096(2) 0.0232(9) Uani 1 1 d . .
C17 C 0.3444(4) 0.5010(3) 0.3541(2) 0.0297(10) Uani 1 1 d . .
H17 H 0.2863 0.5363 0.3353 0.036 Uiso 1 1 calc R .
C18 C 0.3551(5) 0.4916(3) 0.4262(3) 0.0363(12) Uani 1 1 d . .
H18 H 0.3040 0.5200 0.4569 0.044 Uiso 1 1 calc R .
C19 C 0.4402(5) 0.4406(3) 0.4530(2) 0.0373(12) Uani 1 1 d . .
H19 H 0.4468 0.4337 0.5024 0.045 Uiso 1 1 calc R .
C20 C 0.5161(4) 0.3996(3) 0.4087(2) 0.0314(11) Uani 1 1 d . .
H20 H 0.5762 0.3658 0.4279 0.038 Uiso 1 1 calc R .
C21 C 0.4874(4) 0.5078(2) 0.1844(2) 0.0254(9) Uani 1 1 d . .
C22 C 0.6042(5) 0.5339(3) 0.2009(2) 0.0359(12) Uani 1 1 d . .
H22 H 0.6233 0.5261 0.2485 0.043 Uiso 1 1 calc R .
C23 C 0.6935(5) 0.5713(3) 0.1482(3) 0.0454(14) Uani 1 1 d . .
H23 H 0.7733 0.5888 0.1602 0.054 Uiso 1 1 calc R .
C24 C 0.6688(6) 0.5836(3) 0.0791(3) 0.0508(15) Uani 1 1 d . .
H24 H 0.7309 0.6091 0.0435 0.061 Uiso 1 1 calc R .
C25 C 0.5522(6) 0.5583(3) 0.0620(3) 0.0471(14) Uani 1 1 d . .
H25 H 0.5342 0.5662 0.0143 0.057 Uiso 1 1 calc R .
C26 C 0.4610(5) 0.5213(3) 0.1144(3) 0.0357(12) Uani 1 1 d . .
H26 H 0.3802 0.5051 0.1023 0.043 Uiso 1 1 calc R .
C27 C 0.5749(4) 0.2885(2) 0.1660(2) 0.0231(9) Uani 1 1 d . .
C28 C 0.6228(5) 0.3447(3) 0.1140(3) 0.0349(11) Uani 1 1 d . .
H28 H 0.6004 0.3930 0.1202 0.042 Uiso 1 1 calc R .
C29 C 0.7028(5) 0.3313(3) 0.0533(3) 0.0441(13) Uani 1 1 d . .
H29 H 0.7343 0.3702 0.0181 0.053 Uiso 1 1 calc R .
C30 C 0.7365(5) 0.2609(3) 0.0444(3) 0.0390(12) Uani 1 1 d . .
H30 H 0.7919 0.2513 0.0031 0.047 Uiso 1 1 calc R .
C31 C 0.6889(5) 0.2046(3) 0.0959(3) 0.0367(12) Uani 1 1 d . .
H31 H 0.7126 0.1564 0.0899 0.044 Uiso 1 1 calc R .
C32 C 0.6072(4) 0.2178(3) 0.1559(2) 0.0273(10) Uani 1 1 d . .
H32 H 0.5733 0.1787 0.1902 0.033 Uiso 1 1 calc R .
C33 C 0.1858(4) 0.4054(3) 0.1467(2) 0.0321(11) Uani 1 1 d . .
C34 C 0.2473(4) 0.3438(3) 0.1485(2) 0.0250(10) Uani 1 1 d . .
C35 C 0.1048(6) 0.4548(4) 0.0993(3) 0.0547(16) Uani 1 1 d . .
H35A H 0.0776 0.4976 0.1226 0.066 Uiso 1 1 calc R .
H35B H 0.1600 0.4718 0.0539 0.066 Uiso 1 1 calc R .
C36 C -0.0134(6) 0.4175(4) 0.0848(4) 0.070(2) Uani 1 1 d . .
H36A H -0.0607 0.4502 0.0526 0.106 Uiso 1 1 calc GR .
H36B H -0.0710 0.4032 0.1294 0.106 Uiso 1 1 calc GR .
H36C H 0.0131 0.3744 0.0628 0.106 Uiso 1 1 calc GR .
C37 C 0.2716(5) 0.2850(3) 0.1018(2) 0.0334(11) Uani 1 1 d . .
H37A H 0.2258 0.2975 0.0595 0.040 Uiso 1 1 calc R .
H37B H 0.3671 0.2834 0.0853 0.040 Uiso 1 1 calc R .
C38 C 0.2265(7) 0.2120(3) 0.1376(3) 0.0572(17) Uani 1 1 d . .
H38A H 0.2504 0.1762 0.1054 0.086 Uiso 1 1 calc GR .
H38B H 0.1307 0.2119 0.1503 0.086 Uiso 1 1 calc GR .
H38C H 0.2688 0.1999 0.1806 0.086 Uiso 1 1 calc GR .
C91 C -0.0751(6) 0.4790(4) 0.3832(3) 0.080(2) Uani 1 1 d D U
F1 F -0.1781(4) 0.5194(2) 0.3980(2) 0.0916(16) Uani 1 1 d D U
F2 F 0.0095(5) 0.4878(4) 0.4254(2) 0.155(3) Uani 1 1 d D U
F3 F -0.1143(5) 0.4113(3) 0.3994(3) 0.153(3) Uani 1 1 d D U
O1 O 0.1046(3) 0.44696(17) 0.29073(17) 0.0288(7) Uani 1 1 d . U
O2 O -0.1070(4) 0.4795(3) 0.2548(3) 0.0909(18) Uani 1 1 d . U
O3 O 0.0346(4) 0.5690(2) 0.2830(3) 0.0781(16) Uani 1 1 d . U
S1 S -0.00580(11) 0.49709(6) 0.29237(6) 0.0312(3) Uani 1 1 d . U
Ta51 Ta 0.36364(2) 0.88484(2) 0.24360(2) 0.01821(6) Uani 1 1 d . .
P51 P 0.15089(10) 0.80820(6) 0.24999(5) 0.0214(2) Uani 1 1 d . .
N51 N 0.2274(3) 0.96319(19) 0.23471(18) 0.0225(8) Uani 1 1 d . .
N52 N 0.4031(3) 0.80274(19) 0.31890(17) 0.0190(7) Uani 1 1 d . .
C51 C 0.0206(4) 0.8586(3) 0.2972(2) 0.0289(10) Uani 1 1 d . .
H51A H -0.0290 0.8873 0.2623 0.035 Uiso 1 1 calc R .
H51B H -0.0416 0.8242 0.3283 0.035 Uiso 1 1 calc R .
C52 C 0.0771(4) 0.9081(3) 0.3409(2) 0.0263(10) Uani 1 1 d . .
C53 C 0.1752(4) 0.9597(2) 0.3087(2) 0.0249(10) Uani 1 1 d . .
C54 C 0.2302(5) 1.0044(3) 0.3503(2) 0.0310(11) Uani 1 1 d . .
H54 H 0.2949 1.0395 0.3285 0.037 Uiso 1 1 calc R .
C55 C 0.1911(5) 0.9982(3) 0.4231(3) 0.0398(13) Uani 1 1 d . .
H55 H 0.2290 1.0286 0.4511 0.048 Uiso 1 1 calc R .
C56 C 0.0965(5) 0.9471(3) 0.4542(3) 0.0405(13) Uani 1 1 d . .
H56 H 0.0706 0.9419 0.5040 0.049 Uiso 1 1 calc R .
C57 C 0.0391(4) 0.9034(3) 0.4135(2) 0.0347(12) Uani 1 1 d . .
H57 H -0.0275 0.8696 0.4358 0.042 Uiso 1 1 calc R .
C58 C 0.1508(4) 0.9969(2) 0.1836(2) 0.0233(9) Uani 1 1 d . .
C59 C 0.1949(4) 0.9961(3) 0.1117(2) 0.0289(10) Uani 1 1 d . .
H59 H 0.2758 0.9736 0.0978 0.035 Uiso 1 1 calc R .
C60 C 0.1208(5) 1.0280(3) 0.0604(2) 0.0332(11) Uani 1 1 d . .
H60 H 0.1513 1.0269 0.0117 0.040 Uiso 1 1 calc R .
C61 C 0.0028(4) 1.0616(3) 0.0796(2) 0.0351(12) Uani 1 1 d . .
H61 H -0.0477 1.0834 0.0444 0.042 Uiso 1 1 calc R .
C62 C -0.0398(5) 1.0626(3) 0.1505(3) 0.0369(12) Uani 1 1 d . .
H62 H -0.1206 1.0853 0.1642 0.044 Uiso 1 1 calc R .
C63 C 0.0330(4) 1.0310(3) 0.2023(2) 0.0293(10) Uani 1 1 d . .
H63 H 0.0022 1.0327 0.2509 0.035 Uiso 1 1 calc R .
C64 C 0.1673(4) 0.7236(2) 0.3097(2) 0.0254(10) Uani 1 1 d . .
H64A H 0.0844 0.6951 0.3168 0.031 Uiso 1 1 calc R .
H64B H 0.2391 0.6941 0.2889 0.031 Uiso 1 1 calc R .
C65 C 0.1976(4) 0.7429(2) 0.3791(2) 0.0214(9) Uani 1 1 d . .
C66 C 0.3096(4) 0.7851(2) 0.3821(2) 0.0201(9) Uani 1 1 d . .
C67 C 0.3311(4) 0.8083(3) 0.4448(2) 0.0264(10) Uani 1 1 d . .
H67 H 0.4050 0.8385 0.4455 0.032 Uiso 1 1 calc R .
C68 C 0.2467(4) 0.7883(3) 0.5069(2) 0.0310(11) Uani 1 1 d . .
H68 H 0.2620 0.8052 0.5497 0.037 Uiso 1 1 calc R .
C69 C 0.1395(4) 0.7434(3) 0.5060(2) 0.0330(11) Uani 1 1 d . .
H69 H 0.0839 0.7272 0.5487 0.040 Uiso 1 1 calc R .
C70 C 0.1139(4) 0.7222(3) 0.4421(2) 0.0303(11) Uani 1 1 d . .
H70 H 0.0384 0.6932 0.4414 0.036 Uiso 1 1 calc R .
C71 C 0.5136(4) 0.7566(2) 0.3149(2) 0.0195(8) Uani 1 1 d . .
C72 C 0.6322(4) 0.7817(2) 0.2742(2) 0.0249(10) Uani 1 1 d . .
H72 H 0.6395 0.8303 0.2517 0.030 Uiso 1 1 calc R .
C73 C 0.7382(4) 0.7365(3) 0.2665(2) 0.0287(10) Uani 1 1 d . .
H73 H 0.8169 0.7540 0.2376 0.034 Uiso 1 1 calc R .
C74 C 0.7320(4) 0.6659(3) 0.3001(2) 0.0289(10) Uani 1 1 d . .
H74 H 0.8056 0.6350 0.2947 0.035 Uiso 1 1 calc R .
C75 C 0.6162(4) 0.6412(2) 0.3419(2) 0.0283(10) Uani 1 1 d . .
H75 H 0.6108 0.5931 0.3658 0.034 Uiso 1 1 calc R .
C76 C 0.5082(4) 0.6859(2) 0.3493(2) 0.0245(9) Uani 1 1 d . .
H76 H 0.4296 0.6681 0.3781 0.029 Uiso 1 1 calc R .
C77 C 0.0745(4) 0.7811(2) 0.1764(2) 0.0241(9) Uani 1 1 d . .
C78 C 0.0083(4) 0.8325(3) 0.1340(2) 0.0324(11) Uani 1 1 d . .
H78 H 0.0095 0.8819 0.1408 0.039 Uiso 1 1 calc R .
C79 C -0.0586(5) 0.8113(3) 0.0821(2) 0.0379(13) Uani 1 1 d . .
H79 H -0.1041 0.8462 0.0538 0.045 Uiso 1 1 calc R .
C80 C -0.0602(5) 0.7405(3) 0.0711(3) 0.0398(13) Uani 1 1 d . .
H80 H -0.1075 0.7262 0.0357 0.048 Uiso 1 1 calc R .
C81 C 0.0076(4) 0.6896(3) 0.1117(3) 0.0343(11) Uani 1 1 d . .
H81 H 0.0080 0.6406 0.1035 0.041 Uiso 1 1 calc R .
C82 C 0.0748(4) 0.7099(3) 0.1644(2) 0.0274(10) Uani 1 1 d . .
H82 H 0.1209 0.6748 0.1922 0.033 Uiso 1 1 calc R .
C83 C 0.4876(4) 0.8959(2) 0.1492(2) 0.0267(10) Uani 1 1 d . .
C84 C 0.4235(4) 0.8350(3) 0.1557(2) 0.0259(10) Uani 1 1 d . .
C85 C 0.5988(5) 0.9378(3) 0.1021(3) 0.0416(13) Uani 1 1 d . .
H85A H 0.6798 0.9309 0.1251 0.050 Uiso 1 1 calc R .
H85B H 0.6147 0.9175 0.0567 0.050 Uiso 1 1 calc R .
C86 C 0.5745(6) 1.0176(3) 0.0861(3) 0.0461(14) Uani 1 1 d . .
H86A H 0.4988 1.0253 0.0597 0.069 Uiso 1 1 calc GR .
H86B H 0.6526 1.0413 0.0577 0.069 Uiso 1 1 calc GR .
H86C H 0.5562 1.0381 0.1307 0.069 Uiso 1 1 calc GR .
C87 C 0.4241(5) 0.7693(3) 0.1180(3) 0.0459(14) Uani 1 1 d . .
H87A H 0.3375 0.7653 0.1011 0.055 Uiso 1 1 calc R .
H87B H 0.4343 0.7259 0.1527 0.055 Uiso 1 1 calc R .
C88 C 0.5313(6) 0.7688(4) 0.0551(4) 0.0614(18) Uani 1 1 d . .
H88A H 0.5214 0.8108 0.0197 0.092 Uiso 1 1 calc GR .
H88B H 0.5236 0.7244 0.0339 0.092 Uiso 1 1 calc GR .
H88C H 0.6179 0.7708 0.0713 0.092 Uiso 1 1 calc GR .
C92 C 0.6288(6) 0.9810(4) 0.3822(3) 0.0712(18) Uani 1 1 d D U
F51 F 0.7313(4) 1.0182(2) 0.3943(2) 0.0908(16) Uani 1 1 d D U
F52 F 0.6490(5) 0.9126(2) 0.4044(3) 0.128(2) Uani 1 1 d D U
F53 F 0.5259(5) 1.0012(4) 0.4195(2) 0.129(2) Uani 1 1 d D U
O51 O 0.4948(3) 0.94958(17) 0.28857(17) 0.0296(7) Uani 1 1 d . U
O52 O 0.5906(4) 1.06827(19) 0.2717(2) 0.0581(12) Uani 1 1 d . U
O53 O 0.7290(4) 0.9654(3) 0.2546(3) 0.0719(14) Uani 1 1 d . U
S51 S 0.61193(11) 0.99375(6) 0.28848(6) 0.0327(3) Uani 1 1 d . U

loop_
_atom_site_aniso_label
_atom_site_aniso_U_11
_atom_site_aniso_U_22
_atom_site_aniso_U_33
_atom_site_aniso_U_23
_atom_site_aniso_U_13
_atom_site_aniso_U_12
Ta1 0.01810(10) 0.01806(12) 0.01995(10) -0.00121(8) -0.00605(7) 0.00109(7)
P1 0.0192(5) 0.0232(6) 0.0213(5) -0.0026(4) -0.0050(4) 0.0018(4)
N1 0.0147(15) 0.023(2) 0.0212(17) 0.0001(14) -0.0079(13) -0.0018(13)
N2 0.0261(18) 0.019(2) 0.0230(18) -0.0026(14) -0.0045(14) -0.0016(15)
C1 0.028(2) 0.026(3) 0.023(2) 0.0003(18) -0.0043(17) 0.0061(19)
C2 0.022(2) 0.027(3) 0.024(2) 0.0025(18) -0.0057(16) -0.0015(18)
C3 0.0208(19) 0.019(2) 0.020(2) 0.0026(16) -0.0052(16) -0.0020(16)
C4 0.0193(19) 0.029(3) 0.024(2) 0.0003(18) -0.0057(16) -0.0026(17)
C5 0.028(2) 0.042(3) 0.024(2) -0.004(2) -0.0033(18) -0.004(2)
C6 0.030(2) 0.047(3) 0.024(2) 0.002(2) -0.0098(18) -0.001(2)
C7 0.028(2) 0.034(3) 0.030(2) 0.002(2) -0.0090(18) 0.004(2)
C8 0.0185(19) 0.021(2) 0.021(2) -0.0054(16) -0.0009(15) -0.0022(16)
C9 0.023(2) 0.022(2) 0.030(2) -0.0071(18) -0.0069(17) 0.0028(17)
C10 0.018(2) 0.036(3) 0.036(3) -0.010(2) -0.0105(18) -0.0006(19)
C11 0.027(2) 0.033(3) 0.037(3) -0.014(2) -0.0036(19) -0.010(2)
C12 0.031(2) 0.024(3) 0.030(2) -0.0024(19) -0.0003(18) -0.0083(19)
C13 0.026(2) 0.025(2) 0.020(2) -0.0030(17) -0.0040(16) 0.0025(18)
C14 0.025(2) 0.034(3) 0.030(2) -0.0054(19) -0.0092(18) -0.0004(19)
C15 0.025(2) 0.033(3) 0.024(2) -0.0064(19) -0.0065(17) -0.0076(19)
C16 0.025(2) 0.022(2) 0.023(2) -0.0051(17) -0.0015(17) -0.0078(17)
C17 0.030(2) 0.027(3) 0.031(2) -0.0029(19) -0.0022(19) -0.0113(19)
C18 0.041(3) 0.037(3) 0.031(3) -0.015(2) 0.005(2) -0.012(2)
C19 0.048(3) 0.044(3) 0.022(2) -0.007(2) -0.008(2) -0.020(2)
C20 0.034(2) 0.038(3) 0.025(2) -0.005(2) -0.0103(19) -0.010(2)
C21 0.029(2) 0.017(2) 0.029(2) -0.0033(18) -0.0022(18) -0.0023(18)
C22 0.039(3) 0.045(3) 0.024(2) -0.004(2) -0.004(2) -0.011(2)
C23 0.045(3) 0.053(4) 0.038(3) -0.003(2) -0.008(2) -0.023(3)
C24 0.058(3) 0.053(4) 0.035(3) 0.011(3) 0.000(3) -0.024(3)
C25 0.071(4) 0.043(3) 0.025(3) 0.009(2) -0.012(2) -0.014(3)
C26 0.044(3) 0.028(3) 0.035(3) 0.006(2) -0.015(2) -0.008(2)
C27 0.0177(19) 0.027(3) 0.025(2) -0.0027(18) -0.0045(16) 0.0017(17)
C28 0.039(3) 0.029(3) 0.034(3) -0.005(2) 0.004(2) 0.001(2)
C29 0.049(3) 0.043(3) 0.036(3) -0.001(2) 0.008(2) -0.009(3)
C30 0.036(3) 0.051(4) 0.031(3) -0.015(2) 0.005(2) -0.002(2)
C31 0.034(2) 0.037(3) 0.041(3) -0.012(2) -0.004(2) 0.009(2)
C32 0.027(2) 0.028(3) 0.028(2) -0.0051(19) -0.0055(18) 0.0039(19)
C33 0.027(2) 0.043(3) 0.027(2) -0.001(2) -0.0112(18) 0.003(2)
C34 0.022(2) 0.033(3) 0.019(2) 0.0004(18) -0.0049(16) -0.0050(19)
C35 0.058(4) 0.072(5) 0.040(3) -0.008(3) -0.028(3) 0.022(3)
C36 0.061(4) 0.069(5) 0.082(5) 0.010(4) -0.036(4) 0.000(3)
C37 0.038(3) 0.037(3) 0.029(2) -0.012(2) -0.010(2) -0.002(2)
C38 0.088(5) 0.036(4) 0.046(3) -0.015(3) 0.006(3) -0.010(3)
C91 0.069(4) 0.099(4) 0.048(3) 0.040(3) 0.022(2) 0.058(3)
F1 0.078(2) 0.112(3) 0.060(2) 0.032(2) 0.0351(19) 0.066(2)
F2 0.122(4) 0.306(8) 0.042(2) -0.045(4) -0.011(2) 0.119(4)
F3 0.116(4) 0.100(3) 0.184(5) 0.088(3) 0.089(4) 0.053(3)
O1 0.0226(14) 0.0273(18) 0.0373(18) -0.0079(13) -0.0035(12) 0.0067(13)
O2 0.050(2) 0.129(5) 0.113(4) -0.054(4) -0.045(3) 0.043(3)
O3 0.075(3) 0.026(2) 0.116(4) 0.004(2) 0.039(3) 0.0076(19)
S1 0.0310(6) 0.0267(6) 0.0334(6) 0.0019(5) -0.0020(4) 0.0105(5)
Ta51 0.01653(9) 0.01769(11) 0.01969(10) -0.00127(8) -0.00105(7) -0.00013(7)
P51 0.0187(5) 0.0248(6) 0.0200(5) -0.0019(4) -0.0013(4) -0.0019(4)
N51 0.0250(17) 0.022(2) 0.0207(17) -0.0006(14) -0.0054(14) 0.0025(15)
N52 0.0144(15) 0.022(2) 0.0191(17) -0.0003(14) -0.0004(13) -0.0014(13)
C51 0.023(2) 0.036(3) 0.028(2) -0.0049(19) -0.0024(17) 0.0018(19)
C52 0.023(2) 0.029(3) 0.027(2) -0.0031(18) -0.0024(17) 0.0110(18)
C53 0.025(2) 0.028(3) 0.023(2) -0.0070(18) -0.0065(17) 0.0135(19)
C54 0.037(2) 0.029(3) 0.030(2) -0.0091(19) -0.0102(19) 0.014(2)
C55 0.053(3) 0.038(3) 0.036(3) -0.019(2) -0.021(2) 0.024(3)
C56 0.051(3) 0.050(4) 0.023(2) -0.012(2) -0.007(2) 0.029(3)
C57 0.029(2) 0.044(3) 0.029(2) -0.001(2) -0.0009(19) 0.018(2)
C58 0.023(2) 0.021(2) 0.026(2) -0.0025(17) -0.0032(17) -0.0008(17)
C59 0.026(2) 0.032(3) 0.027(2) -0.0011(19) 0.0013(18) 0.0027(19)
C60 0.035(2) 0.036(3) 0.027(2) 0.000(2) -0.0025(19) -0.002(2)
C61 0.033(2) 0.046(3) 0.026(2) 0.004(2) -0.0127(19) 0.004(2)
C62 0.029(2) 0.044(3) 0.037(3) 0.000(2) -0.006(2) 0.012(2)
C63 0.034(2) 0.032(3) 0.022(2) -0.0025(19) -0.0060(18) 0.006(2)
C64 0.023(2) 0.025(3) 0.026(2) 0.0008(18) 0.0004(17) -0.0032(18)
C65 0.024(2) 0.017(2) 0.022(2) -0.0010(16) -0.0025(16) 0.0014(17)
C66 0.0167(18) 0.019(2) 0.021(2) 0.0039(16) 0.0016(15) 0.0031(16)
C67 0.021(2) 0.032(3) 0.026(2) -0.0016(19) -0.0064(17) 0.0039(18)
C68 0.030(2) 0.040(3) 0.024(2) -0.0034(19) -0.0061(18) 0.006(2)
C69 0.024(2) 0.046(3) 0.025(2) 0.002(2) 0.0039(18) 0.000(2)
C70 0.025(2) 0.034(3) 0.029(2) 0.0033(19) 0.0031(18) -0.0053(19)
C71 0.0182(19) 0.021(2) 0.021(2) -0.0074(16) -0.0041(15) 0.0041(16)
C72 0.021(2) 0.021(2) 0.030(2) 0.0033(18) -0.0024(17) 0.0004(17)
C73 0.018(2) 0.033(3) 0.034(2) -0.005(2) 0.0029(17) -0.0013(18)
C74 0.023(2) 0.031(3) 0.032(2) -0.005(2) -0.0022(18) 0.0095(19)
C75 0.033(2) 0.023(3) 0.028(2) 0.0028(18) -0.0040(18) 0.0050(19)
C76 0.026(2) 0.027(3) 0.019(2) 0.0007(17) 0.0004(16) 0.0013(18)
C77 0.0183(19) 0.030(3) 0.023(2) -0.0023(18) 0.0007(16) -0.0050(17)
C78 0.035(2) 0.031(3) 0.029(2) 0.004(2) -0.0027(19) -0.009(2)
C79 0.037(3) 0.051(4) 0.025(2) 0.006(2) -0.013(2) -0.009(2)
C80 0.038(3) 0.056(4) 0.028(3) -0.009(2) -0.008(2) -0.013(2)
C81 0.032(2) 0.036(3) 0.037(3) -0.013(2) -0.003(2) -0.011(2)
C82 0.025(2) 0.033(3) 0.024(2) -0.0054(18) 0.0024(17) -0.0057(19)
C83 0.027(2) 0.027(3) 0.024(2) 0.0032(18) -0.0015(17) 0.0038(19)
C84 0.022(2) 0.032(3) 0.023(2) -0.0027(18) 0.0000(16) 0.0006(18)
C85 0.039(3) 0.041(3) 0.039(3) -0.002(2) 0.014(2) -0.010(2)
C86 0.056(3) 0.038(3) 0.038(3) 0.004(2) 0.010(2) -0.017(3)
C87 0.045(3) 0.050(4) 0.043(3) -0.024(3) 0.010(2) -0.009(3)
C88 0.055(4) 0.064(5) 0.065(4) -0.034(3) 0.017(3) -0.005(3)
C92 0.073(4) 0.091(4) 0.046(3) 0.030(3) -0.034(3) -0.057(3)
F51 0.101(3) 0.106(3) 0.066(2) 0.035(2) -0.057(2) -0.071(3)
F52 0.149(4) 0.097(3) 0.134(4) 0.082(3) -0.100(3) -0.072(3)
F53 0.103(3) 0.245(6) 0.046(3) -0.037(3) -0.014(2) -0.068(3)
O51 0.0252(15) 0.0235(17) 0.0424(19) -0.0076(14) -0.0089(13) -0.0016(12)
O52 0.087(3) 0.022(2) 0.070(3) 0.0081(17) -0.045(2) -0.0123(18)
O53 0.031(2) 0.081(3) 0.103(4) -0.020(3) -0.001(2) -0.012(2)
S51 0.0325(6) 0.0268(6) 0.0385(6) 0.0060(5) -0.0139(5) -0.0097(5)

loop_
_atom_type_symbol
_atom_type_description
_atom_type_scat_dispersion_real
_atom_type_scat_dispersion_imag
_atom_type_scat_source
C C 0.0181 0.0091 'International Tables Vol C Tables 4.2.6.8 and 6.1.1.4'
H H 0.0000 0.0000 'International Tables Vol C Tables 4.2.6.8 and 6.1.1.4'
F F 0.0727 0.0534 'International Tables Vol C Tables 4.2.6.8 and 6.1.1.4'
N N 0.0311 0.0180 'International Tables Vol C Tables 4.2.6.8 and 6.1.1.4'
O O 0.0492 0.0322 'International Tables Vol C Tables 4.2.6.8 and 6.1.1.4'
P P 0.2955 0.4335 'International Tables Vol C Tables 4.2.6.8 and 6.1.1.4'
S S 0.3331 0.5567 'International Tables Vol C Tables 4.2.6.8 and 6.1.1.4'
Ta Ta -5.7959 5.2718 'International Tables Vol C Tables 4.2.6.8 and 6.1.1.4'

loop_
_exptl_crystal_face_index_h
_exptl_crystal_face_index_k
_exptl_crystal_face_index_l
_exptl_crystal_face_perp_dist
-1 11 5 0.0566
-2 3 -12 0.0499
-2 8 -8 0.0521
2 -5 10 0.0538
1 3 12 0.0436
-6 2 5 0.0799
5 6 -2 0.0727
1 -12 -4 0.0410
3 3 -9 0.0722
3 -3 11 0.0491
-1 7 11 0.0463
-4 -3 -11 0.0852
-1 -11 2 0.0759
1 5 -10 0.0525

loop_
_geom_angle_atom_site_label_1
_geom_angle_atom_site_label_2
_geom_angle_atom_site_label_3
_geom_angle
P1 Ta1 C16 75.39(10)
N1 Ta1 P1 81.23(9)
N1 Ta1 C16 104.74(13)
N1 Ta1 C33 118.95(16)
N1 Ta1 C34 100.21(15)
N1 Ta1 O1 84.89(13)
N2 Ta1 P1 80.09(10)
N2 Ta1 N1 136.27(13)
N2 Ta1 C16 32.02(12)
N2 Ta1 C33 104.76(17)
N2 Ta1 C34 116.55(15)
N2 Ta1 O1 93.92(13)
C33 Ta1 P1 117.06(14)
C33 Ta1 C16 135.55(17)
C33 Ta1 C34 36.90(19)
C33 Ta1 O1 90.67(16)
C34 Ta1 P1 83.91(12)
C34 Ta1 C16 144.41(14)
C34 Ta1 O1 122.31(14)
O1 Ta1 P1 152.27(9)
O1 Ta1 C16 85.19(13)
C1 P1 Ta1 109.33(14)
C1 P1 C14 105.4(2)
C14 P1 Ta1 105.38(15)
C27 P1 Ta1 124.02(13)
C27 P1 C1 107.3(2)
C27 P1 C14 103.9(2)
C3 N1 Ta1 118.6(2)
C8 N1 Ta1 126.1(2)
C8 N1 C3 115.4(3)
C16 N2 Ta1 100.0(2)
C21 N2 Ta1 138.9(3)
C21 N2 C16 118.8(3)
P1 C1 H1A 110.1
P1 C1 H1B 110.1
H1A C1 H1B 108.4
C2 C1 P1 108.0(3)
C2 C1 H1A 110.1
C2 C1 H1B 110.1
C3 C2 C1 120.7(4)
C3 C2 C7 117.9(4)
C7 C2 C1 121.4(4)
C2 C3 N1 120.5(4)
C4 C3 N1 119.2(4)
C4 C3 C2 120.3(4)
C3 C4 H4 119.8
C5 C4 C3 120.4(4)
C5 C4 H4 119.8
C4 C5 H5 120.0
C6 C5 C4 119.9(4)
C6 C5 H5 120.0
C5 C6 H6 119.9
C5 C6 C7 120.1(4)
C7 C6 H6 119.9
C2 C7 H7 119.4
C6 C7 C2 121.2(4)
C6 C7 H7 119.4
C9 C8 N1 120.0(4)
C9 C8 C13 118.7(4)
C13 C8 N1 121.2(4)
C8 C9 H9 120.1
C10 C9 C8 119.8(4)
C10 C9 H9 120.1
C9 C10 H10 119.3
C11 C10 C9 121.4(4)
C11 C10 H10 119.3
C10 C11 H11 120.7
C12 C11 C10 118.6(4)
C12 C11 H11 120.7
C11 C12 H12 119.4
C11 C12 C13 121.2(4)
C13 C12 H12 119.4
C8 C13 H13 119.9
C12 C13 C8 120.2(4)
C12 C13 H13 119.9
P1 C14 H14A 109.7
P1 C14 H14B 109.7
H14A C14 H14B 108.2
C15 C14 P1 109.9(3)
C15 C14 H14A 109.7
C15 C14 H14B 109.7
C16 C15 C14 121.5(4)
C20 C15 C14 120.7(4)
C20 C15 C16 117.8(4)
N2 C16 Ta1 47.97(19)
C15 C16 Ta1 104.8(3)
C15 C16 N2 120.1(4)
C17 C16 Ta1 110.6(3)
C17 C16 N2 118.9(4)
C17 C16 C15 120.9(4)
C16 C17 H17 119.9
C16 C17 C18 120.1(5)
C18 C17 H17 119.9
C17 C18 H18 120.2
C19 C18 C17 119.6(5)
C19 C18 H18 120.2
C18 C19 H19 119.7
C18 C19 C20 120.7(4)
C20 C19 H19 119.7
C15 C20 H20 119.5
C19 C20 C15 120.9(5)
C19 C20 H20 119.5
C22 C21 N2 121.8(4)
C22 C21 C26 118.7(4)
C26 C21 N2 119.5(4)
C21 C22 H22 119.9
C21 C22 C23 120.1(5)
C23 C22 H22 119.9
C22 C23 H23 119.3
C24 C23 C22 121.3(5)
C24 C23 H23 119.3
C23 C24 H24 120.5
C23 C24 C25 119.1(5)
C25 C24 H24 120.5
C24 C25 H25 119.8
C24 C25 C26 120.3(5)
C26 C25 H25 119.8
C21 C26 H26 119.8
C25 C26 C21 120.4(5)
C25 C26 H26 119.8
C28 C27 P1 118.7(4)
C28 C27 C32 118.9(4)
C32 C27 P1 122.4(3)
C27 C28 H28 119.5
C29 C28 C27 121.1(5)
C29 C28 H28 119.5
C28 C29 H29 120.2
C30 C29 C28 119.6(5)
C30 C29 H29 120.2
C29 C30 H30 120.2
C29 C30 C31 119.6(5)
C31 C30 H30 120.2
C30 C31 H31 119.6
C32 C31 C30 120.8(5)
C32 C31 H31 119.6
C27 C32 H32 120.0
C31 C32 C27 120.0(4)
C31 C32 H32 120.0
C34 C33 Ta1 72.5(3)
C34 C33 C35 140.5(5)
C35 C33 Ta1 147.0(4)
C33 C34 Ta1 70.6(3)
C33 C34 C37 137.2(4)
C37 C34 Ta1 152.1(3)
C33 C35 H35A 109.2
C33 C35 H35B 109.2
H35A C35 H35B 107.9
C36 C35 C33 111.8(5)
C36 C35 H35A 109.2
C36 C35 H35B 109.2
C35 C36 H36A 109.5
C35 C36 H36B 109.5
C35 C36 H36C 109.5
H36A C36 H36B 109.5
H36A C36 H36C 109.5
H36B C36 H36C 109.5
C34 C37 H37A 108.8
C34 C37 H37B 108.8
H37A C37 H37B 107.7
C38 C37 C34 113.9(4)
C38 C37 H37A 108.8
C38 C37 H37B 108.8
C37 C38 H38A 109.5
C37 C38 H38B 109.5
C37 C38 H38C 109.5
H38A C38 H38B 109.5
H38A C38 H38C 109.5
H38B C38 H38C 109.5
F1 C91 S1 112.3(4)
F2 C91 F1 108.9(6)
F2 C91 F3 105.5(5)
F2 C91 S1 112.0(5)
F3 C91 F1 107.1(5)
F3 C91 S1 110.7(5)
S1 O1 Ta1 155.6(2)
O1 S1 C91 101.1(2)
O2 S1 C91 104.4(4)
O2 S1 O1 114.3(3)
O3 S1 C91 104.7(3)
O3 S1 O1 112.8(2)
O3 S1 O2 117.2(4)
P51 Ta51 C53 75.28(10)
N51 Ta51 P51 79.01(10)
N51 Ta51 N52 136.50(13)
N51 Ta51 C53 32.51(13)
N51 Ta51 C83 106.99(15)
N51 Ta51 C84 117.72(15)
N51 Ta51 O51 93.85(13)
N52 Ta51 P51 81.29(9)
N52 Ta51 C53 104.76(13)
N52 Ta51 C83 116.51(15)
N52 Ta51 C84 97.92(16)
N52 Ta51 O51 86.32(13)
C83 Ta51 P51 116.80(14)
C83 Ta51 C53 138.04(15)
C83 Ta51 O51 90.57(16)
C84 Ta51 P51 83.56(12)
C84 Ta51 C53 145.94(15)
C84 Ta51 C83 36.80(18)
C84 Ta51 O51 122.46(15)
O51 Ta51 P51 152.63(9)
O51 Ta51 C53 84.52(13)
C51 P51 Ta51 104.91(15)
C51 P51 C64 105.2(2)
C64 P51 Ta51 108.11(14)
C77 P51 Ta51 128.02(13)
C77 P51 C51 103.8(2)
C77 P51 C64 104.9(2)
C53 N51 Ta51 98.7(2)
C58 N51 Ta51 139.0(3)
C58 N51 C53 118.1(3)
C66 N52 Ta51 119.4(2)
C71 N52 Ta51 126.3(3)
C71 N52 C66 114.2(3)
P51 C51 H51A 109.4
P51 C51 H51B 109.4
H51A C51 H51B 108.0
C52 C51 P51 111.2(3)
C52 C51 H51A 109.4
C52 C51 H51B 109.4
C53 C52 C51 120.0(4)
C57 C52 C51 121.6(4)
C57 C52 C53 118.4(5)
N51 C53 Ta51 48.77(18)
C52 C53 Ta51 105.4(3)
C52 C53 N51 121.2(4)
C54 C53 Ta51 109.8(3)
C54 C53 N51 118.9(4)
C54 C53 C52 119.7(4)
C53 C54 H54 119.6
C55 C54 C53 120.8(5)
C55 C54 H54 119.6
C54 C55 H55 120.4
C56 C55 C54 119.2(5)
C56 C55 H55 120.4
C55 C56 H56 119.6
C55 C56 C57 120.8(5)
C57 C56 H56 119.6
C52 C57 H57 119.4
C56 C57 C52 121.2(5)
C56 C57 H57 119.4
C59 C58 N51 119.0(4)
C63 C58 N51 122.3(4)
C63 C58 C59 118.7(4)
C58 C59 H59 119.9
C60 C59 C58 120.2(4)
C60 C59 H59 119.9
C59 C60 H60 119.6
C61 C60 C59 120.8(4)
C61 C60 H60 119.6
C60 C61 H61 120.6
C62 C61 C60 118.7(4)
C62 C61 H61 120.6
C61 C62 H62 119.4
C61 C62 C63 121.2(4)
C63 C62 H62 119.4
C58 C63 H63 119.8
C62 C63 C58 120.4(4)
C62 C63 H63 119.8
P51 C64 H64A 110.1
P51 C64 H64B 110.1
H64A C64 H64B 108.4
C65 C64 P51 107.9(3)
C65 C64 H64A 110.1
C65 C64 H64B 110.1
C66 C65 C64 120.5(4)
C70 C65 C64 121.4(4)
C70 C65 C66 118.1(4)
C65 C66 N52 119.3(4)
C67 C66 N52 120.3(4)
C67 C66 C65 120.4(4)
C66 C67 H67 119.4
C66 C67 C68 121.2(4)
C68 C67 H67 119.4
C67 C68 H68 120.4
C67 C68 C69 119.3(5)
C69 C68 H68 120.4
C68 C69 H69 120.1
C68 C69 C70 119.8(4)
C70 C69 H69 120.1
C65 C70 H70 119.5
C69 C70 C65 121.0(4)
C69 C70 H70 119.5
C72 C71 N52 119.7(4)
C76 C71 N52 122.1(4)
C76 C71 C72 118.2(4)
C71 C72 H72 119.7
C73 C72 C71 120.6(4)
C73 C72 H72 119.7
C72 C73 H73 119.4
C72 C73 C74 121.1(4)
C74 C73 H73 119.4
C73 C74 H74 120.7
C73 C74 C75 118.7(4)
C75 C74 H74 120.7
C74 C75 H75 119.6
C76 C75 C74 120.8(4)
C76 C75 H75 119.6
C71 C76 H76 119.7
C75 C76 C71 120.7(4)
C75 C76 H76 119.7
C78 C77 P51 119.7(4)
C82 C77 P51 120.9(3)
C82 C77 C78 119.4(4)
C77 C78 H78 120.1
C79 C78 C77 119.9(5)
C79 C78 H78 120.1
C78 C79 H79 119.6
C80 C79 C78 120.8(5)
C80 C79 H79 119.6
C79 C80 H80 120.2
C79 C80 C81 119.6(5)
C81 C80 H80 120.2
C80 C81 H81 119.8
C80 C81 C82 120.4(5)
C82 C81 H81 119.8
C77 C82 C81 119.9(4)
C77 C82 H82 120.1
C81 C82 H82 120.1
C84 C83 Ta51 71.6(3)
C84 C83 C85 140.5(5)
C85 C83 Ta51 147.4(4)
C83 C84 Ta51 71.6(3)
C83 C84 C87 138.2(4)
C87 C84 Ta51 149.6(3)
C83 C85 H85A 108.7
C83 C85 H85B 108.7
H85A C85 H85B 107.6
C86 C85 C83 114.4(4)
C86 C85 H85A 108.7
C86 C85 H85B 108.7
C85 C86 H86A 109.5
C85 C86 H86B 109.5
C85 C86 H86C 109.5
H86A C86 H86B 109.5
H86A C86 H86C 109.5
H86B C86 H86C 109.5
C84 C87 H87A 108.5
C84 C87 H87B 108.5
C84 C87 C88 115.3(5)
H87A C87 H87B 107.5
C88 C87 H87A 108.5
C88 C87 H87B 108.5
C87 C88 H88A 109.5
C87 C88 H88B 109.5
C87 C88 H88C 109.5
H88A C88 H88B 109.5
H88A C88 H88C 109.5
H88B C88 H88C 109.5
F51 C92 S51 110.6(4)
F52 C92 F51 107.2(5)
F52 C92 S51 110.5(5)
F53 C92 F51 108.5(6)
F53 C92 F52 108.3(5)
F53 C92 S51 111.6(4)
S51 O51 Ta51 155.5(2)
O51 S51 C92 100.7(2)
O52 S51 C92 104.9(3)
O52 S51 O51 113.2(2)
O52 S51 O53 117.0(3)
O53 S51 C92 105.3(3)
O53 S51 O51 113.6(2)

loop_
_geom_bond_atom_site_label_1
_geom_bond_atom_site_label_2
_geom_bond_distance
Ta1 P1 2.5876(10)
Ta1 N1 2.048(3)
Ta1 N2 2.024(3)
Ta1 C16 2.683(4)
Ta1 C33 2.053(4)
Ta1 C34 2.075(5)
Ta1 O1 2.144(3)
P1 C1 1.838(4)
P1 C14 1.851(5)
P1 C27 1.814(4)
N1 C3 1.438(5)
N1 C8 1.415(5)
N2 C16 1.445(5)
N2 C21 1.419(5)
C1 H1A 0.9900
C1 H1B 0.9900
C1 C2 1.505(6)
C2 C3 1.399(6)
C2 C7 1.402(6)
C3 C4 1.391(6)
C4 H4 0.9500
C4 C5 1.388(6)
C5 H5 0.9500
C5 C6 1.370(7)
C6 H6 0.9500
C6 C7 1.387(7)
C7 H7 0.9500
C8 C9 1.397(5)
C8 C13 1.398(6)
C9 H9 0.9500
C9 C10 1.388(6)
C10 H10 0.9500
C10 C11 1.381(7)
C11 H11 0.9500
C11 C12 1.379(6)
C12 H12 0.9500
C12 C13 1.385(6)
C13 H13 0.9500
C14 H14A 0.9900
C14 H14B 0.9900
C14 C15 1.496(6)
C15 C16 1.411(6)
C15 C20 1.397(6)
C16 C17 1.382(6)
C17 H17 0.9500
C17 C18 1.390(6)
C18 H18 0.9500
C18 C19 1.379(7)
C19 H19 0.9500
C19 C20 1.383(7)
C20 H20 0.9500
C21 C22 1.386(6)
C21 C26 1.393(6)
C22 H22 0.9500
C22 C23 1.387(7)
C23 H23 0.9500
C23 C24 1.370(7)
C24 H24 0.9500
C24 C25 1.382(8)
C25 H25 0.9500
C25 C26 1.392(7)
C26 H26 0.9500
C27 C28 1.390(6)
C27 C32 1.391(6)
C28 H28 0.9500
C28 C29 1.385(7)
C29 H29 0.9500
C29 C30 1.384(8)
C30 H30 0.9500
C30 C31 1.385(7)
C31 H31 0.9500
C31 C32 1.383(7)
C32 H32 0.9500
C33 C34 1.307(7)
C33 C35 1.524(6)
C34 C37 1.509(7)
C35 H35A 0.9900
C35 H35B 0.9900
C35 C36 1.477(8)
C36 H36A 0.9800
C36 H36B 0.9800
C36 H36C 0.9800
C37 H37A 0.9900
C37 H37B 0.9900
C37 C38 1.489(7)
C38 H38A 0.9800
C38 H38B 0.9800
C38 H38C 0.9800
C91 F1 1.315(6)
C91 F2 1.286(8)
C91 F3 1.314(8)
C91 S1 1.783(6)
O1 S1 1.463(3)
O2 S1 1.403(5)
O3 S1 1.390(4)
Ta51 P51 2.5966(11)
Ta51 N51 2.021(3)
Ta51 N52 2.035(3)
Ta51 C53 2.656(4)
Ta51 C83 2.060(4)
Ta51 C84 2.059(5)
Ta51 O51 2.150(3)
P51 C51 1.841(5)
P51 C64 1.842(4)
P51 C77 1.831(4)
N51 C53 1.444(5)
N51 C58 1.415(5)
N52 C66 1.445(5)
N52 C71 1.419(5)
C51 H51A 0.9900
C51 H51B 0.9900
C51 C52 1.495(7)
C52 C53 1.418(6)
C52 C57 1.389(6)
C53 C54 1.399(7)
C54 H54 0.9500
C54 C55 1.392(7)
C55 H55 0.9500
C55 C56 1.383(8)
C56 H56 0.9500
C56 C57 1.386(8)
C57 H57 0.9500
C58 C59 1.398(6)
C58 C63 1.389(6)
C59 H59 0.9500
C59 C60 1.388(6)
C60 H60 0.9500
C60 C61 1.388(7)
C61 H61 0.9500
C61 C62 1.378(7)
C62 H62 0.9500
C62 C63 1.385(6)
C63 H63 0.9500
C64 H64A 0.9900
C64 H64B 0.9900
C64 C65 1.496(6)
C65 C66 1.408(6)
C65 C70 1.398(6)
C66 C67 1.378(6)
C67 H67 0.9500
C67 C68 1.387(6)
C68 H68 0.9500
C68 C69 1.390(7)
C69 H69 0.9500
C69 C70 1.396(7)
C70 H70 0.9500
C71 C72 1.403(6)
C71 C76 1.390(6)
C72 H72 0.9500
C72 C73 1.375(6)
C73 H73 0.9500
C73 C74 1.384(6)
C74 H74 0.9500
C74 C75 1.386(6)
C75 H75 0.9500
C75 C76 1.386(6)
C76 H76 0.9500
C77 C78 1.403(6)
C77 C82 1.381(6)
C78 H78 0.9500
C78 C79 1.381(7)
C79 H79 0.9500
C79 C80 1.368(8)
C80 H80 0.9500
C80 C81 1.387(7)
C81 H81 0.9500
C81 C82 1.389(6)
C82 H82 0.9500
C83 C84 1.300(6)
C83 C85 1.510(6)
C84 C87 1.508(7)
C85 H85A 0.9900
C85 H85B 0.9900
C85 C86 1.506(7)
C86 H86A 0.9800
C86 H86B 0.9800
C86 H86C 0.9800
C87 H87A 0.9900
C87 H87B 0.9900
C87 C88 1.523(7)
C88 H88A 0.9800
C88 H88B 0.9800
C88 H88C 0.9800
C92 F51 1.325(6)
C92 F52 1.314(7)
C92 F53 1.279(8)
C92 S51 1.813(6)
O51 S51 1.461(3)
O52 S51 1.408(4)
O53 S51 1.422(4)

loop_
_geom_torsion_atom_site_label_1
_geom_torsion_atom_site_label_2
_geom_torsion_atom_site_label_3
_geom_torsion_atom_site_label_4
_geom_torsion
Ta1 P1 C1 C2 -51.9(3)
Ta1 P1 C14 C15 25.1(3)
Ta1 P1 C27 C28 54.3(4)
Ta1 P1 C27 C32 -125.6(3)
Ta1 N1 C3 C2 -79.4(4)
Ta1 N1 C3 C4 101.1(4)
Ta1 N1 C8 C9 -24.0(5)
Ta1 N1 C8 C13 154.3(3)
Ta1 N2 C16 C15 82.9(4)
Ta1 N2 C16 C17 -92.6(4)
Ta1 N2 C21 C22 -150.0(4)
Ta1 N2 C21 C26 27.9(7)
Ta1 C16 C17 C18 122.4(4)
Ta1 C33 C34 C37 177.6(6)
Ta1 C33 C35 C36 -118.2(7)
Ta1 C34 C37 C38 51.8(9)
Ta1 O1 S1 C91 166.2(5)
Ta1 O1 S1 O2 54.8(6)
Ta1 O1 S1 O3 -82.5(6)
P1 C1 C2 C3 57.1(5)
P1 C1 C2 C7 -120.9(4)
P1 C14 C15 C16 -57.0(5)
P1 C14 C15 C20 122.1(4)
P1 C27 C28 C29 179.4(4)
P1 C27 C32 C31 -178.3(3)
N1 C3 C4 C5 176.2(4)
N1 C8 C9 C10 175.7(4)
N1 C8 C13 C12 -176.5(4)
N2 C16 C17 C18 174.9(4)
N2 C21 C22 C23 176.7(5)
N2 C21 C26 C25 -176.0(5)
C1 P1 C14 C15 -90.5(3)
C1 P1 C27 C28 -176.8(4)
C1 P1 C27 C32 3.3(4)
C1 C2 C3 N1 6.5(6)
C1 C2 C3 C4 -173.9(4)
C1 C2 C7 C6 176.0(4)
C2 C3 C4 C5 -3.4(6)
C3 N1 C8 C9 155.8(4)
C3 N1 C8 C13 -26.0(6)
C3 C2 C7 C6 -2.1(7)
C3 C4 C5 C6 0.4(7)
C4 C5 C6 C7 1.7(7)
C5 C6 C7 C2 -0.8(7)
C7 C2 C3 N1 -175.3(4)
C7 C2 C3 C4 4.2(6)
C8 N1 C3 C2 100.8(4)
C8 N1 C3 C4 -78.7(5)
C8 C9 C10 C11 1.6(7)
C9 C8 C13 C12 1.8(6)
C9 C10 C11 C12 0.3(7)
C10 C11 C12 C13 -1.1(7)
C11 C12 C13 C8 0.1(7)
C13 C8 C9 C10 -2.6(6)
C14 P1 C1 C2 60.9(3)
C14 P1 C27 C28 -65.5(4)
C14 P1 C27 C32 114.6(4)
C14 C15 C16 Ta1 53.0(4)
C14 C15 C16 N2 3.3(6)
C14 C15 C16 C17 178.7(4)
C14 C15 C20 C19 -177.5(4)
C15 C16 C17 C18 -0.6(6)
C16 N2 C21 C22 8.9(7)
C16 N2 C21 C26 -173.2(4)
C16 C15 C20 C19 1.7(6)
C16 C17 C18 C19 0.4(7)
C17 C18 C19 C20 0.8(7)
C18 C19 C20 C15 -1.9(7)
C20 C15 C16 Ta1 -126.2(4)
C20 C15 C16 N2 -175.9(4)
C20 C15 C16 C17 -0.5(6)
C21 N2 C16 Ta1 -166.1(4)
C21 N2 C16 C15 -83.2(5)
C21 N2 C16 C17 101.3(5)
C21 C22 C23 C24 0.1(9)
C22 C21 C26 C25 1.9(8)
C22 C23 C24 C25 0.3(10)
C23 C24 C25 C26 0.4(10)
C24 C25 C26 C21 -1.5(9)
C26 C21 C22 C23 -1.2(8)
C27 P1 C1 C2 171.2(3)
C27 P1 C14 C15 156.8(3)
C27 C28 C29 C30 -0.5(8)
C28 C27 C32 C31 1.8(6)
C28 C29 C30 C31 0.6(8)
C29 C30 C31 C32 0.5(8)
C30 C31 C32 C27 -1.7(7)
C32 C27 C28 C29 -0.7(7)
C33 C34 C37 C38 -123.3(6)
C34 C33 C35 C36 58.1(9)
C35 C33 C34 Ta1 -177.9(7)
C35 C33 C34 C37 -0.3(11)
F1 C91 S1 O1 179.4(5)
F1 C91 S1 O2 -61.6(6)
F1 C91 S1 O3 62.1(6)
F2 C91 S1 O1 56.5(6)
F2 C91 S1 O2 175.5(5)
F2 C91 S1 O3 -60.8(6)
F3 C91 S1 O1 -60.9(5)
F3 C91 S1 O2 58.0(5)
F3 C91 S1 O3 -178.2(5)
Ta51 P51 C51 C52 -22.2(3)
Ta51 P51 C64 C65 54.6(3)
Ta51 P51 C77 C78 -73.2(4)
Ta51 P51 C77 C82 110.4(3)
Ta51 N51 C53 C52 -83.2(4)
Ta51 N51 C53 C54 91.8(4)
Ta51 N51 C58 C59 -24.1(7)
Ta51 N51 C58 C63 155.9(4)
Ta51 N52 C66 C65 80.0(4)
Ta51 N52 C66 C67 -101.1(4)
Ta51 N52 C71 C72 28.0(6)
Ta51 N52 C71 C76 -150.8(3)
Ta51 C53 C54 C55 -121.1(4)
Ta51 C83 C84 C87 -172.5(6)
Ta51 C83 C85 C86 -54.3(8)
Ta51 C84 C87 C88 -163.1(5)
Ta51 O51 S51 C92 -155.3(5)
Ta51 O51 S51 O52 93.3(5)
Ta51 O51 S51 O53 -43.2(6)
P51 C51 C52 C53 55.3(5)
P51 C51 C52 C57 -122.6(4)
P51 C64 C65 C66 -58.2(5)
P51 C64 C65 C70 119.4(4)
P51 C77 C78 C79 -174.7(4)
P51 C77 C82 C81 175.1(3)
N51 C53 C54 C55 -174.1(4)
N51 C58 C59 C60 179.2(4)
N51 C58 C63 C62 -179.2(4)
N52 C66 C67 C68 -176.1(4)
N52 C71 C72 C73 -176.4(4)
N52 C71 C76 C75 177.3(4)
C51 P51 C64 C65 -57.1(3)
C51 P51 C77 C78 48.7(4)
C51 P51 C77 C82 -127.7(3)
C51 C52 C53 Ta51 -54.1(4)
C51 C52 C53 N51 -3.3(6)
C51 C52 C53 C54 -178.3(4)
C51 C52 C57 C56 176.9(4)
C52 C53 C54 C55 1.0(6)
C53 N51 C58 C59 -175.2(4)
C53 N51 C58 C63 4.8(6)
C53 C52 C57 C56 -1.0(6)
C53 C54 C55 C56 -0.2(7)
C54 C55 C56 C57 -1.2(7)
C55 C56 C57 C52 1.8(7)
C57 C52 C53 Ta51 123.8(4)
C57 C52 C53 N51 174.6(4)
C57 C52 C53 C54 -0.4(6)
C58 N51 C53 Ta51 161.3(4)
C58 N51 C53 C52 78.0(5)
C58 N51 C53 C54 -107.0(4)
C58 C59 C60 C61 0.4(8)
C59 C58 C63 C62 0.9(7)
C59 C60 C61 C62 -0.1(8)
C60 C61 C62 C63 0.1(8)
C61 C62 C63 C58 -0.6(8)
C63 C58 C59 C60 -0.8(7)
C64 P51 C51 C52 91.8(3)
C64 P51 C77 C78 158.8(3)
C64 P51 C77 C82 -17.6(4)
C64 C65 C66 N52 -6.9(6)
C64 C65 C66 C67 174.2(4)
C64 C65 C70 C69 -176.9(4)
C65 C66 C67 C68 2.8(6)
C66 N52 C71 C72 -155.2(4)
C66 N52 C71 C76 26.0(6)
C66 C65 C70 C69 0.8(6)
C66 C67 C68 C69 0.8(7)
C67 C68 C69 C70 -3.5(7)
C68 C69 C70 C65 2.7(7)
C70 C65 C66 N52 175.4(4)
C70 C65 C66 C67 -3.5(6)
C71 N52 C66 C65 -97.1(4)
C71 N52 C66 C67 81.9(5)
C71 C72 C73 C74 -1.8(7)
C72 C71 C76 C75 -1.5(7)
C72 C73 C74 C75 0.2(8)
C73 C74 C75 C76 0.7(7)
C74 C75 C76 C71 0.0(7)
C76 C71 C72 C73 2.4(7)
C77 P51 C51 C52 -158.3(3)
C77 P51 C64 C65 -166.2(3)
C77 C78 C79 C80 -0.7(7)
C78 C77 C82 C81 -1.3(6)
C78 C79 C80 C81 -0.8(7)
C79 C80 C81 C82 1.2(7)
C80 C81 C82 C77 -0.1(7)
C82 C77 C78 C79 1.7(6)
C83 C84 C87 C88 2.8(9)
C84 C83 C85 C86 138.9(6)
C85 C83 C84 Ta51 172.5(6)
C85 C83 C84 C87 0.0(11)
F51 C92 S51 O51 -179.3(5)
F51 C92 S51 O52 -61.6(6)
F51 C92 S51 O53 62.4(6)
F52 C92 S51 O51 62.1(5)
F52 C92 S51 O52 179.8(4)
F52 C92 S51 O53 -56.2(5)
F53 C92 S51 O51 -58.4(5)
F53 C92 S51 O52 59.3(5)
F53 C92 S51 O53 -176.7(5)

loop_
_exptl_oxdiff_crystal_face_indexfrac_h
_exptl_oxdiff_crystal_face_indexfrac_k
_exptl_oxdiff_crystal_face_indexfrac_l
_exptl_oxdiff_crystal_face_x
_exptl_oxdiff_crystal_face_y
_exptl_oxdiff_crystal_face_z
-1.0002 11.0046 4.9989 0.0576 -0.0112 -0.9678
-1.9923 2.9975 -11.9866 -1.0483 0.0258 -0.0382
-1.9934 7.9999 -7.9885 -0.8799 -0.0169 -0.4995
1.9930 -4.9986 9.9878 0.9502 -0.0155 0.2312
0.9938 3.0043 11.9886 0.8605 -0.0111 -0.4470
-6.0013 2.0063 4.9867 0.2083 0.9190 -0.4574
5.0016 5.9970 -1.9871 -0.2210 -0.8979 -0.2421
0.9994 -12.0044 -4.0007 0.0474 0.0499 1.0219
3.0000 3.0000 -9.0000 -0.7181 -0.6560 0.0652
3.0000 -3.0000 11.0000 0.9925 -0.1900 0.0930
-1.0000 7.0001 11.0000 0.6325 0.1770 -0.7935
-4.0000 -3.0001 -11.0000 -0.8446 0.4682 0.3252
-1.0000 -11.0000 2.0000 0.4421 0.4213 0.7522
1.0000 5.0000 -10.0000 -0.8912 -0.4235 -0.1310
